data_4506177
loop_
_publ_author_name
'Terada, Sho'
'Katagiri, Kosuke'
'Masu, Hyuma'
'Danjo, Hiroshi'
'Sei, Yoshihisa'
'Kawahata, Masatoshi'
'Tominaga, Masahide'
'Yamaguchi, Kentaro'
'Azumaya, Isao'

_publ_section_title
;
 Polymorphism of Aromatic Sulfonamides with Fluorine Groups
;
_journal_issue 6
_journal_name_full 'Crystal Growth &amp; Design'
_journal_page_first 2908
_journal_paper_doi 10.1021/cg300098q
_journal_volume 12
_journal_year 2012
_chemical_formula_sum 'C18 H15 N O3 S'
_chemical_formula_weight 325.37
_chemical_name_systematic
; 
 ? 
;
_space_group_IT_number 14
_symmetry_cell_setting monoclinic
_symmetry_space_group_name_Hall '-P 2yn'
_symmetry_space_group_name_H-M 'P 1 21/n 1'
_atom_sites_solution_hydrogens geom
_atom_sites_solution_primary direct
_atom_sites_solution_secondary difmap
_audit_creation_method SHELXL-97
_cell_angle_alpha 90.00
_cell_angle_beta 90.636(5)
_cell_angle_gamma 90.00
_cell_formula_units_Z 4
_cell_length_a 9.376(3)
_cell_length_b 12.139(4)
_cell_length_c 13.585(4)
_cell_measurement_reflns_used 5006
_cell_measurement_temperature 150
_cell_measurement_theta_max 27.58
_cell_measurement_theta_min 2.25
_cell_volume 1546.1(8)
_computing_cell_refinement 'APEX2 (Bruker AXS, 2006)'
_computing_data_collection 'APEX2 (Bruker AXS, 2006)'
_computing_data_reduction 'SAINT (Bruker AXS, 2004)'
_computing_molecular_graphics 'XSHEL (Bruker AXS,2002)'
_computing_publication_material 'XCIF (Bruker AXS, 2001)'
_computing_structure_refinement 'SHELXL-97 (Sheldrick, 1997)'
_computing_structure_solution 'SHELXS-97 (Sheldrick, 1997)'
_diffrn_ambient_temperature 150
_diffrn_detector_area_resol_mean 8.333
_diffrn_measured_fraction_theta_full 0.995
_diffrn_measured_fraction_theta_max 0.977
_diffrn_measurement_device_type 'Bruker APEXII CCD area detector'
_diffrn_measurement_method 'phi and omega scans'
_diffrn_radiation_monochromator graphite
_diffrn_radiation_source 'sealed tube'
_diffrn_radiation_type MoK\a
_diffrn_radiation_wavelength 0.71073
_diffrn_reflns_av_R_equivalents 0.0289
_diffrn_reflns_av_sigmaI/netI 0.0307
_diffrn_reflns_limit_h_max 12
_diffrn_reflns_limit_h_min -12
_diffrn_reflns_limit_k_max 15
_diffrn_reflns_limit_k_min -15
_diffrn_reflns_limit_l_max 17
_diffrn_reflns_limit_l_min -11
_diffrn_reflns_number 9087
_diffrn_reflns_theta_full 25.00
_diffrn_reflns_theta_max 27.61
_diffrn_reflns_theta_min 2.25
_exptl_absorpt_coefficient_mu 0.224
_exptl_absorpt_correction_T_max 0.9566
_exptl_absorpt_correction_T_min 0.8963
_exptl_absorpt_correction_type empirical
_exptl_absorpt_process_details
;
SADABS Sheldrick 1996
;
_exptl_crystal_colour colorless
_exptl_crystal_density_diffrn 1.398
_exptl_crystal_density_method 'not measured'
_exptl_crystal_description prismatic
_exptl_crystal_F_000 680
_exptl_crystal_size_max 0.50
_exptl_crystal_size_mid 0.20
_exptl_crystal_size_min 0.20
_refine_diff_density_max 0.284
_refine_diff_density_min -0.414
_refine_diff_density_rms 0.054
_refine_ls_extinction_method none
_refine_ls_goodness_of_fit_ref 1.061
_refine_ls_hydrogen_treatment mixed
_refine_ls_matrix_type full
_refine_ls_number_parameters 212
_refine_ls_number_reflns 3501
_refine_ls_number_restraints 0
_refine_ls_restrained_S_all 1.061
_refine_ls_R_factor_all 0.0369
_refine_ls_R_factor_gt 0.0326
_refine_ls_shift/su_max 0.001
_refine_ls_shift/su_mean 0.000
_refine_ls_structure_factor_coef Fsqd
_refine_ls_weighting_details 'calc w=1/[\s^2^(Fo^2^)+(0.0402P)^2^+0.5926P] where P=(Fo^2^+2Fc^2^)/3'
_refine_ls_weighting_scheme calc
_refine_ls_wR_factor_gt 0.0850
_refine_ls_wR_factor_ref 0.0880
_reflns_number_gt 3117
_reflns_number_total 3501
_reflns_threshold_expression >2sigma(I)
_cod_data_source_file cg300098q_si_001.cif
_cod_data_source_block compound1
_cod_depositor_comments
;
The following automatic conversions were performed:

'_symmetry_cell_setting' value 'Monoclinic' changed to 'monoclinic'
according to /home/saulius/struct/CIF-dictionaries/cif_core.dic
dictionary named 'cif_core.dic' version 2.4.1 from 2010-06-29.

Automatic conversion script
Id: cif_fix_values 1891 2012-01-12 08:04:46Z andrius 
;
_cod_original_sg_symbol_H-M 'P2(1)/n  '
_cod_database_code 4506177

loop_
_symmetry_equiv_pos_as_xyz
'x, y, z'
'-x+1/2, y+1/2, -z+1/2'
'-x, -y, -z'
'x-1/2, -y-1/2, z-1/2'

loop_
_atom_site_label
_atom_site_type_symbol
_atom_site_fract_x
_atom_site_fract_y
_atom_site_fract_z
_atom_site_U_iso_or_equiv
_atom_site_adp_type
_atom_site_occupancy
_atom_site_symmetry_multiplicity
_atom_site_calc_flag
_atom_site_refinement_flags
S1 S 0.11211(3) 0.33815(2) 0.47536(2) 0.01844(10) Uani 1 1 d .
O3 O 0.06617(9) 0.56642(7) 0.23242(7) 0.02143(19) Uani 1 1 d .
O1 O 0.10880(10) 0.22359(7) 0.45022(7) 0.0229(2) Uani 1 1 d .
O2 O 0.00479(10) 0.38175(8) 0.53951(7) 0.0257(2) Uani 1 1 d .
N1 N 0.09407(12) 0.41057(9) 0.37458(8) 0.0207(2) Uani 1 1 d .
C8 C 0.15486(13) 0.47677(10) 0.21379(9) 0.0187(2) Uani 1 1 d .
C2 C 0.38729(15) 0.28776(11) 0.52349(11) 0.0293(3) Uani 1 1 d .
H2 H 0.3712 0.2202 0.4899 0.035 Uiso 1 1 calc R
C13 C -0.07548(13) 0.55912(10) 0.20085(9) 0.0197(2) Uani 1 1 d .
C18 C -0.15111(15) 0.65789(11) 0.19966(10) 0.0264(3) Uani 1 1 d .
H18 H -0.1055 0.7248 0.2179 0.032 Uiso 1 1 calc R
C7 C 0.17332(12) 0.39684(10) 0.28733(9) 0.0178(2) Uani 1 1 d .
C11 C 0.33807(13) 0.30355(11) 0.18084(9) 0.0222(3) Uani 1 1 d .
H11 H 0.4003 0.2434 0.1690 0.027 Uiso 1 1 calc R
C1 C 0.28073(14) 0.36667(10) 0.52805(9) 0.0216(3) Uani 1 1 d .
C10 C 0.32131(14) 0.38449(11) 0.10962(9) 0.0245(3) Uani 1 1 d .
H10 H 0.3731 0.3806 0.0500 0.029 Uiso 1 1 calc R
C15 C -0.28372(14) 0.46211(12) 0.14546(10) 0.0265(3) Uani 1 1 d .
H15 H -0.3292 0.3954 0.1264 0.032 Uiso 1 1 calc R
C16 C -0.36055(14) 0.55962(12) 0.14451(10) 0.0279(3) Uani 1 1 d .
H16 H -0.4584 0.5596 0.1255 0.034 Uiso 1 1 calc R
C17 C -0.29365(15) 0.65731(11) 0.17150(11) 0.0293(3) Uani 1 1 d .
H17 H -0.3460 0.7243 0.1706 0.035 Uiso 1 1 calc R
C12 C 0.26540(13) 0.30900(10) 0.26924(9) 0.0206(3) Uani 1 1 d .
H12 H 0.2784 0.2530 0.3173 0.025 Uiso 1 1 calc R
C9 C 0.22797(14) 0.47150(10) 0.12615(9) 0.0235(3) Uani 1 1 d .
H9 H 0.2146 0.5269 0.0775 0.028 Uiso 1 1 calc R
C5 C 0.43429(18) 0.48660(14) 0.62065(10) 0.0378(4) Uani 1 1 d .
H5 H 0.4513 0.5544 0.6537 0.045 Uiso 1 1 calc R
C14 C -0.14033(14) 0.46086(10) 0.17403(9) 0.0230(3) Uani 1 1 d .
H14 H -0.0881 0.3938 0.1751 0.028 Uiso 1 1 calc R
C6 C 0.30313(16) 0.46721(12) 0.57592(10) 0.0296(3) Uani 1 1 d .
H6 H 0.2299 0.5212 0.5778 0.035 Uiso 1 1 calc R
C3 C 0.51832(17) 0.30910(14) 0.56888(13) 0.0402(4) Uani 1 1 d .
H3 H 0.5925 0.2559 0.5665 0.048 Uiso 1 1 calc R
C4 C 0.54038(18) 0.40794(15) 0.61741(12) 0.0420(4) Uani 1 1 d .
H4 H 0.6296 0.4218 0.6489 0.050 Uiso 1 1 calc R
H1 H 0.0593(19) 0.4746(15) 0.3875(13) 0.040(5) Uiso 1 1 d .

loop_
_atom_site_aniso_label
_atom_site_aniso_U_11
_atom_site_aniso_U_22
_atom_site_aniso_U_33
_atom_site_aniso_U_23
_atom_site_aniso_U_13
_atom_site_aniso_U_12
S1 0.02052(16) 0.01675(16) 0.01810(16) 0.00114(10) 0.00222(11) -0.00089(10)
O3 0.0211(4) 0.0169(4) 0.0262(5) -0.0013(3) -0.0037(3) 0.0024(3)
O1 0.0243(5) 0.0175(4) 0.0268(5) -0.0003(3) -0.0009(4) -0.0020(3)
O2 0.0289(5) 0.0239(5) 0.0246(5) 0.0021(4) 0.0099(4) 0.0008(4)
N1 0.0249(5) 0.0184(5) 0.0189(5) 0.0017(4) 0.0029(4) 0.0060(4)
C8 0.0177(6) 0.0167(5) 0.0217(6) -0.0008(4) -0.0030(4) 0.0005(4)
C2 0.0297(7) 0.0240(7) 0.0339(7) 0.0068(5) -0.0089(6) -0.0034(5)
C13 0.0205(6) 0.0224(6) 0.0161(5) 0.0017(4) -0.0020(4) 0.0017(5)
C18 0.0293(7) 0.0204(6) 0.0293(7) 0.0008(5) -0.0046(5) 0.0034(5)
C7 0.0166(6) 0.0195(6) 0.0173(5) -0.0014(4) -0.0009(4) -0.0013(4)
C11 0.0187(6) 0.0246(6) 0.0232(6) -0.0038(5) -0.0006(5) 0.0030(5)
C1 0.0259(6) 0.0225(6) 0.0163(5) 0.0036(4) -0.0013(5) -0.0065(5)
C10 0.0234(6) 0.0298(7) 0.0203(6) -0.0010(5) 0.0037(5) 0.0000(5)
C15 0.0259(7) 0.0289(7) 0.0245(6) -0.0032(5) -0.0016(5) -0.0028(5)
C16 0.0215(6) 0.0385(8) 0.0237(6) 0.0030(5) -0.0028(5) 0.0027(5)
C17 0.0288(7) 0.0280(7) 0.0308(7) 0.0034(5) -0.0041(6) 0.0085(5)
C12 0.0213(6) 0.0211(6) 0.0195(6) 0.0002(5) -0.0024(5) 0.0032(5)
C9 0.0267(7) 0.0230(6) 0.0209(6) 0.0041(5) -0.0004(5) -0.0010(5)
C5 0.0493(10) 0.0422(9) 0.0220(7) -0.0028(6) 0.0012(6) -0.0241(7)
C14 0.0245(6) 0.0218(6) 0.0227(6) -0.0018(5) -0.0010(5) 0.0019(5)
C6 0.0376(8) 0.0291(7) 0.0221(6) -0.0034(5) 0.0060(5) -0.0103(6)
C3 0.0319(8) 0.0396(8) 0.0487(10) 0.0153(7) -0.0159(7) -0.0050(6)
C4 0.0413(9) 0.0534(10) 0.0310(8) 0.0141(7) -0.0152(7) -0.0234(8)

loop_
_atom_type_symbol
_atom_type_description
_atom_type_scat_dispersion_real
_atom_type_scat_dispersion_imag
_atom_type_scat_source
C C 0.0033 0.0016 'International Tables Vol C Tables 4.2.6.8 and 6.1.1.4'
H H 0.0000 0.0000 'International Tables Vol C Tables 4.2.6.8 and 6.1.1.4'
N N 0.0061 0.0033 'International Tables Vol C Tables 4.2.6.8 and 6.1.1.4'
O O 0.0106 0.0060 'International Tables Vol C Tables 4.2.6.8 and 6.1.1.4'
S S 0.1246 0.1234 'International Tables Vol C Tables 4.2.6.8 and 6.1.1.4'

loop_
_geom_angle_atom_site_label_1
_geom_angle_atom_site_label_2
_geom_angle_atom_site_label_3
_geom_angle
O1 S1 O2 119.21(6)
O1 S1 N1 108.71(6)
O2 S1 N1 104.06(6)
O1 S1 C1 107.73(6)
O2 S1 C1 108.17(6)
N1 S1 C1 108.58(6)
C13 O3 C8 117.56(9)
C7 N1 S1 125.99(9)
C7 N1 H1 118.7(12)
S1 N1 H1 110.5(12)
C9 C8 O3 119.67(11)
C9 C8 C7 121.56(11)
O3 C8 C7 118.68(11)
C1 C2 C3 118.98(14)
C1 C2 H2 120.5
C3 C2 H2 120.5
C14 C13 C18 121.06(12)
C14 C13 O3 123.32(11)
C18 C13 O3 115.60(11)
C17 C18 C13 119.22(12)
C17 C18 H18 120.4
C13 C18 H18 120.4
C12 C7 C8 118.36(11)
C12 C7 N1 124.67(11)
C8 C7 N1 116.95(11)
C10 C11 C12 121.11(12)
C10 C11 H11 119.4
C12 C11 H11 119.4
C2 C1 C6 121.31(13)
C2 C1 S1 119.34(10)
C6 C1 S1 119.33(11)
C11 C10 C9 119.46(12)
C11 C10 H10 120.3
C9 C10 H10 120.3
C16 C15 C14 120.74(12)
C16 C15 H15 119.6
C14 C15 H15 119.6
C15 C16 C17 119.59(12)
C15 C16 H16 120.2
C17 C16 H16 120.2
C18 C17 C16 120.55(12)
C18 C17 H17 119.7
C16 C17 H17 119.7
C11 C12 C7 119.94(12)
C11 C12 H12 120.0
C7 C12 H12 120.0
C8 C9 C10 119.54(12)
C8 C9 H9 120.2
C10 C9 H9 120.2
C4 C5 C6 120.33(14)
C4 C5 H5 119.8
C6 C5 H5 119.8
C13 C14 C15 118.84(12)
C13 C14 H14 120.6
C15 C14 H14 120.6
C5 C6 C1 118.71(15)
C5 C6 H6 120.6
C1 C6 H6 120.6
C4 C3 C2 119.92(16)
C4 C3 H3 120.0
C2 C3 H3 120.0
C5 C4 C3 120.75(14)
C5 C4 H4 119.6
C3 C4 H4 119.6

loop_
_geom_bond_atom_site_label_1
_geom_bond_atom_site_label_2
_geom_bond_distance
S1 O1 1.4322(10)
S1 O2 1.4393(10)
S1 N1 1.6343(11)
S1 C1 1.7626(13)
O3 C13 1.3939(15)
O3 C8 1.3944(15)
N1 C7 1.4157(16)
N1 H1 0.861(19)
C8 C9 1.3819(18)
C8 C7 1.4020(17)
C2 C1 1.386(2)
C2 C3 1.393(2)
C2 H2 0.9500
C13 C14 1.3858(18)
C13 C18 1.3929(17)
C18 C17 1.386(2)
C18 H18 0.9500
C7 C12 1.3955(17)
C11 C10 1.3867(19)
C11 C12 1.3888(18)
C11 H11 0.9500
C1 C6 1.3978(19)
C10 C9 1.3915(19)
C10 H10 0.9500
C15 C16 1.386(2)
C15 C14 1.3953(19)
C15 H15 0.9500
C16 C17 1.389(2)
C16 H16 0.9500
C17 H17 0.9500
C12 H12 0.9500
C9 H9 0.9500
C5 C4 1.380(3)
C5 C6 1.386(2)
C5 H5 0.9500
C14 H14 0.9500
C6 H6 0.9500
C3 C4 1.383(2)
C3 H3 0.9500
C4 H4 0.9500

loop_
_cod_related_entry_id
_cod_related_entry_database
_cod_related_entry_code
1 ChemSpider 1033916
